data_7155108
loop_
_publ_author_name
'Samanta, Sadhanendu'
'Jana, Sourav'
'Mondal, Susmita'
'Monir, Kamarul'
'Chandra, Swapan K.'
'Hajra, Alakananda'

_publ_section_title
;
 Switching the regioselectivity in the copper-catalyzed synthesis of
 iodoimidazo[1,2-a]pyridines.
;
_journal_issue 22
_journal_name_full 'Organic &amp; biomolecular chemistry'
_journal_page_first 5073
_journal_page_last 5078
_journal_paper_doi 10.1039/c6ob00656f
_journal_volume 14
_journal_year 2016
_chemical_formula_sum 'C15 H9 I N2 S'
_chemical_formula_weight 376.20
_space_group_crystal_system triclinic
_space_group_IT_number 2
_space_group_name_Hall '-P 1'
_space_group_name_H-M_alt 'P -1'
_symmetry_space_group_name_Hall '-P 1'
_symmetry_space_group_name_H-M 'P -1'
_atom_sites_solution_hydrogens geom
_audit_creation_method SHELXL-2014/6
_audit_update_record
;
2016-05-01 deposited with the CCDC.
2016-05-06 downloaded from the CCDC.
;
_cell_angle_alpha 102.826(4)
_cell_angle_beta 105.411(4)
_cell_angle_gamma 94.441(4)
_cell_formula_units_Z 6
_cell_length_a 10.5054(6)
_cell_length_b 13.8935(9)
_cell_length_c 14.8405(10)
_cell_measurement_reflns_used 10601
_cell_measurement_temperature 296(2)
_cell_measurement_theta_max 28.50
_cell_measurement_theta_min 2.0
_cell_volume 2014.5(2)
_computing_structure_refinement 'SHELXL-2014/6 (Sheldrick, 2014)'
_diffrn_ambient_temperature 296(2)
_diffrn_measured_fraction_theta_full 0.998
_diffrn_measured_fraction_theta_max 0.991
_diffrn_measurement_device_type 'CCD area detector'
_diffrn_measurement_method 'phi and omega scans'
_diffrn_radiation_type MoK\a
_diffrn_radiation_wavelength 0.71073
_diffrn_reflns_av_R_equivalents 0.0677
_diffrn_reflns_av_unetI/netI 0.0505
_diffrn_reflns_Laue_measured_fraction_full 0.998
_diffrn_reflns_Laue_measured_fraction_max 0.991
_diffrn_reflns_limit_h_max 14
_diffrn_reflns_limit_h_min -14
_diffrn_reflns_limit_k_max 18
_diffrn_reflns_limit_k_min -18
_diffrn_reflns_limit_l_max 20
_diffrn_reflns_limit_l_min -20
_diffrn_reflns_number 69187
_diffrn_reflns_point_group_measured_fraction_full 0.998
_diffrn_reflns_point_group_measured_fraction_max 0.991
_diffrn_reflns_theta_full 25.242
_diffrn_reflns_theta_max 28.959
_diffrn_reflns_theta_min 1.471
_exptl_absorpt_coefficient_mu 2.525
_exptl_absorpt_correction_T_max 0.7457
_exptl_absorpt_correction_T_min 0.5408
_exptl_absorpt_correction_type empirical
_exptl_crystal_colour white
_exptl_crystal_density_diffrn 1.861
_exptl_crystal_density_meas ?
_exptl_crystal_description prismatic
_exptl_crystal_F_000 1092
_exptl_crystal_size_max 0.39
_exptl_crystal_size_mid 0.27
_exptl_crystal_size_min 0.15
_refine_diff_density_max 1.052
_refine_diff_density_min -1.126
_refine_diff_density_rms 0.121
_refine_ls_extinction_method none
_refine_ls_goodness_of_fit_ref 1.065
_refine_ls_hydrogen_treatment constr
_refine_ls_matrix_type full
_refine_ls_number_parameters 514
_refine_ls_number_reflns 10591
_refine_ls_number_restraints 0
_refine_ls_restrained_S_all 1.065
_refine_ls_R_factor_all 0.1079
_refine_ls_R_factor_gt 0.0480
_refine_ls_shift/su_max 0.001
_refine_ls_shift/su_mean 0.000
_refine_ls_structure_factor_coef Fsqd
_refine_ls_weighting_details 'w=1/[\s^2^(Fo^2^)+(0.1000P)^2^] where P=(Fo^2^+2Fc^2^)/3'
_refine_ls_weighting_scheme calc
_refine_ls_wR_factor_gt 0.1332
_refine_ls_wR_factor_ref 0.1859
_reflns_Friedel_coverage 0.000
_reflns_number_gt 6070
_reflns_number_total 10591
_reflns_threshold_expression 'I > 2\s(I)'
_cod_data_source_file c6ob00656f2.cif
_cod_data_source_block vbchem076_a
_cod_depositor_comments
;
The following automatic conversions were performed:

'_exptl_crystal_density_meas' value 'not measured' was changed to '?'
- the value is perceived as not measured.

Automatic conversion script
Id: cif_fix_values 4268 2015-11-12 08:31:59Z antanas 

 Adding full bibliography for 7155106--7155108.cif.
;
_cod_database_code 7155108
_shelx_space_group_comment
;
The symmetry employed for this shelxl refinement is uniquely defined
by the following loop, which should always be used as a source of
symmetry information in preference to the above space-group names.
They are only intended as comments.
;
_shelxl_version_number 2014/6

loop_
_space_group_symop_operation_xyz
'x, y, z'
'-x, -y, -z'

loop_
_atom_site_label
_atom_site_type_symbol
_atom_site_fract_x
_atom_site_fract_y
_atom_site_fract_z
_atom_site_U_iso_or_equiv
_atom_site_adp_type
_atom_site_occupancy
_atom_site_site_symmetry_order
_atom_site_calc_flag
_atom_site_refinement_flags_posn
_atom_site_refinement_flags_adp
I3 I 0.67670(4) 0.12436(3) 1.22447(4) 0.06557(16) Uani 1 1 d . .
I2 I 0.67295(5) 0.02162(4) 0.65320(3) 0.06655(16) Uani 1 1 d . .
I1 I 0.98031(5) 0.40067(4) 0.35500(4) 0.07820(19) Uani 1 1 d . .
S004 S 1.24132(14) 0.65074(13) 0.18089(13) 0.0600(4) Uani 1 1 d . .
S005 S 0.50758(16) 0.15349(13) 0.83441(13) 0.0598(4) Uani 1 1 d . .
S006 S 0.34111(15) 0.30414(14) 0.53110(15) 0.0648(5) Uani 1 1 d . .
N1 N 1.0050(4) 0.5687(3) 0.1591(3) 0.0416(10) Uani 1 1 d . .
N5 N 0.4023(4) 0.1378(3) 0.9698(3) 0.0422(10) Uani 1 1 d . .
N3 N 0.5637(4) 0.2481(3) 0.5183(3) 0.0447(11) Uani 1 1 d . .
N6 N 0.6212(4) 0.1419(3) 1.0219(4) 0.0518(12) Uani 1 1 d . .
N2 N 1.1470(4) 0.5290(4) 0.2797(4) 0.0510(12) Uani 1 1 d . .
N4 N 0.4794(5) 0.1628(4) 0.6041(4) 0.0554(13) Uani 1 1 d . .
C40 C 0.3246(5) 0.1192(4) 1.1109(4) 0.0401(12) Uani 1 1 d . .
C16 C 0.7756(5) 0.1780(4) 0.5146(4) 0.0415(12) Uani 1 1 d . .
C31 C 0.2944(5) 0.1447(4) 0.8939(4) 0.0423(12) Uani 1 1 d . .
C10 C 0.7832(5) 0.4966(4) 0.1658(4) 0.0414(12) Uani 1 1 d . .
C30 C 0.5429(5) 0.3156(4) 0.4615(4) 0.0422(12) Uani 1 1 d . .
C1 C 0.9901(5) 0.6121(4) 0.0839(4) 0.0419(12) Uani 1 1 d . .
C39 C 0.4276(5) 0.1300(4) 1.0644(4) 0.0432(12) Uani 1 1 d . .
C37 C 0.5213(6) 0.1434(4) 0.9510(5) 0.0500(14) Uani 1 1 d . .
C32 C 0.1636(5) 0.1452(4) 0.8917(4) 0.0455(13) Uani 1 1 d . .
H32 H 0.1362 0.1415 0.9456 0.055 Uiso 1 1 calc R U
C33 C 0.0733(6) 0.1511(4) 0.8073(4) 0.0483(13) Uani 1 1 d . .
H33 H -0.0163 0.1513 0.8040 0.058 Uiso 1 1 calc R U
C22 C 0.6514(5) 0.1825(4) 0.5409(4) 0.0457(13) Uani 1 1 d . .
C38 C 0.5613(5) 0.1335(4) 1.0922(5) 0.0491(14) Uani 1 1 d . .
C6 C 1.1099(6) 0.6637(4) 0.0868(5) 0.0507(14) Uani 1 1 d . .
C24 C 0.4650(6) 0.2313(5) 0.5587(5) 0.0540(15) Uani 1 1 d . .
C17 C 0.8703(5) 0.2599(4) 0.5450(4) 0.0454(13) Uani 1 1 d . .
H17 H 0.8555 0.3190 0.5820 0.054 Uiso 1 1 calc R U
C29 C 0.6225(6) 0.3471(4) 0.4111(4) 0.0494(13) Uani 1 1 d . .
H29 H 0.7038 0.3242 0.4128 0.059 Uiso 1 1 calc R U
C36 C 0.3361(6) 0.1521(4) 0.8133(4) 0.0484(13) Uani 1 1 d . .
C45 C 0.3242(6) 0.1872(5) 1.1926(4) 0.0528(15) Uani 1 1 d . .
H45 H 0.3918 0.2414 1.2195 0.063 Uiso 1 1 calc R U
C41 C 0.2244(5) 0.0392(4) 1.0735(5) 0.0507(14) Uani 1 1 d . .
H41 H 0.2235 -0.0096 1.0190 0.061 Uiso 1 1 calc R U
C23 C 0.5960(5) 0.1319(4) 0.5921(4) 0.0479(13) Uani 1 1 d . .
C21 C 0.7994(6) 0.0915(5) 0.4618(5) 0.0519(14) Uani 1 1 d . .
H21 H 0.7361 0.0347 0.4422 0.062 Uiso 1 1 calc R U
C18 C 0.9877(5) 0.2557(5) 0.5215(5) 0.0511(14) Uani 1 1 d . .
H18 H 1.0524 0.3119 0.5430 0.061 Uiso 1 1 calc R U
C2 C 0.8767(6) 0.6080(4) 0.0095(4) 0.0517(14) Uani 1 1 d . .
H2 H 0.7962 0.5723 0.0061 0.062 Uiso 1 1 calc R U
C9 C 0.9281(5) 0.5104(4) 0.1950(4) 0.0427(12) Uani 1 1 d . .
C7 C 1.1331(5) 0.5770(4) 0.2140(4) 0.0457(13) Uani 1 1 d . .
C5 C 1.1185(7) 0.7145(5) 0.0207(5) 0.0621(17) Uani 1 1 d . .
H5 H 1.1992 0.7500 0.0241 0.074 Uiso 1 1 calc R U
C25 C 0.4246(5) 0.3524(5) 0.4610(5) 0.0510(14) Uani 1 1 d . .
C34 C 0.1153(7) 0.1569(4) 0.7270(5) 0.0553(15) Uani 1 1 d . .
H34 H 0.0531 0.1598 0.6703 0.066 Uiso 1 1 calc R U
C15 C 0.7069(5) 0.4044(4) 0.1339(4) 0.0463(13) Uani 1 1 d . .
H15 H 0.7479 0.3473 0.1280 0.056 Uiso 1 1 calc R U
C28 C 0.5787(6) 0.4141(5) 0.3579(5) 0.0574(15) Uani 1 1 d . .
H28 H 0.6301 0.4353 0.3218 0.069 Uiso 1 1 calc R U
C35 C 0.2455(7) 0.1584(4) 0.7304(5) 0.0565(16) Uani 1 1 d . .
H35 H 0.2730 0.1637 0.6769 0.068 Uiso 1 1 calc R U
C14 C 0.5702(6) 0.3959(5) 0.1105(5) 0.0593(17) Uani 1 1 d . .
H14 H 0.5189 0.3331 0.0876 0.071 Uiso 1 1 calc R U
C13 C 0.5095(6) 0.4797(5) 0.1209(5) 0.0614(17) Uani 1 1 d . .
H13 H 0.4171 0.4740 0.1061 0.074 Uiso 1 1 calc R U
C20 C 0.9173(7) 0.0880(5) 0.4374(5) 0.0602(16) Uani 1 1 d . .
H20 H 0.9325 0.0290 0.4005 0.072 Uiso 1 1 calc R U
C3 C 0.8853(7) 0.6575(5) -0.0588(5) 0.0626(17) Uani 1 1 d . .
H3 H 0.8103 0.6542 -0.1103 0.075 Uiso 1 1 calc R U
C19 C 1.0103(6) 0.1697(5) 0.4667(5) 0.0591(17) Uani 1 1 d . .
H19 H 1.0893 0.1675 0.4496 0.071 Uiso 1 1 calc R U
C43 C 0.1258(6) 0.1004(6) 1.1964(5) 0.0604(17) Uani 1 1 d . .
H43 H 0.0568 0.0951 1.2241 0.072 Uiso 1 1 calc R U
C44 C 0.2259(7) 0.1766(5) 1.2354(5) 0.0638(17) Uani 1 1 d . .
H44 H 0.2283 0.2226 1.2921 0.077 Uiso 1 1 calc R U
C26 C 0.3824(6) 0.4184(5) 0.4089(5) 0.0599(17) Uani 1 1 d . .
H26 H 0.3018 0.4421 0.4082 0.072 Uiso 1 1 calc R U
C4 C 1.0034(8) 0.7123(5) -0.0529(6) 0.070(2) Uani 1 1 d . .
H4 H 1.0062 0.7482 -0.0984 0.084 Uiso 1 1 calc R U
C8 C 1.0187(5) 0.4883(4) 0.2672(4) 0.0469(13) Uani 1 1 d . .
C11 C 0.7195(6) 0.5799(5) 0.1734(6) 0.0645(18) Uani 1 1 d . .
H11 H 0.7694 0.6430 0.1931 0.077 Uiso 1 1 calc R U
C27 C 0.4603(7) 0.4498(5) 0.3573(5) 0.0593(16) Uani 1 1 d . .
H27 H 0.4329 0.4956 0.3217 0.071 Uiso 1 1 calc R U
C42 C 0.1261(6) 0.0320(5) 1.1171(5) 0.0615(18) Uani 1 1 d . .
H42 H 0.0576 -0.0217 1.0911 0.074 Uiso 1 1 calc R U
C12 C 0.5839(6) 0.5705(5) 0.1525(6) 0.073(2) Uani 1 1 d . .
H12 H 0.5424 0.6273 0.1601 0.087 Uiso 1 1 calc R U

loop_
_atom_site_aniso_label
_atom_site_aniso_U_11
_atom_site_aniso_U_22
_atom_site_aniso_U_33
_atom_site_aniso_U_23
_atom_site_aniso_U_13
_atom_site_aniso_U_12
I3 0.0554(3) 0.0551(3) 0.0730(3) 0.0128(2) -0.0004(2) 0.00729(18)
I2 0.0758(3) 0.0741(3) 0.0649(3) 0.0364(2) 0.0276(2) 0.0203(2)
I1 0.0597(3) 0.1088(4) 0.0823(4) 0.0570(3) 0.0215(2) 0.0089(3)
S004 0.0378(7) 0.0694(11) 0.0748(11) 0.0211(9) 0.0201(7) -0.0015(7)
S005 0.0574(9) 0.0614(10) 0.0668(11) 0.0109(8) 0.0360(8) -0.0021(7)
S006 0.0403(7) 0.0754(11) 0.0916(13) 0.0307(10) 0.0308(8) 0.0155(7)
N1 0.034(2) 0.037(2) 0.054(3) 0.012(2) 0.013(2) 0.0054(17)
N5 0.037(2) 0.041(2) 0.046(3) 0.004(2) 0.017(2) -0.0026(18)
N3 0.036(2) 0.051(3) 0.053(3) 0.018(2) 0.018(2) 0.0058(19)
N6 0.037(2) 0.044(3) 0.071(4) 0.005(2) 0.017(2) 0.0008(19)
N2 0.035(2) 0.062(3) 0.056(3) 0.017(3) 0.011(2) 0.007(2)
N4 0.050(3) 0.065(3) 0.060(3) 0.023(3) 0.026(2) 0.010(2)
C40 0.037(2) 0.046(3) 0.035(3) 0.012(2) 0.008(2) 0.001(2)
C16 0.038(3) 0.049(3) 0.041(3) 0.018(2) 0.010(2) 0.012(2)
C31 0.050(3) 0.033(3) 0.040(3) 0.003(2) 0.015(2) -0.004(2)
C10 0.034(2) 0.044(3) 0.050(3) 0.015(2) 0.014(2) 0.007(2)
C30 0.038(3) 0.049(3) 0.039(3) 0.012(2) 0.009(2) 0.008(2)
C1 0.042(3) 0.036(3) 0.049(3) 0.007(2) 0.017(2) 0.008(2)
C39 0.040(3) 0.034(3) 0.052(3) 0.009(2) 0.010(2) -0.003(2)
C37 0.046(3) 0.041(3) 0.066(4) 0.008(3) 0.027(3) -0.004(2)
C32 0.049(3) 0.043(3) 0.043(3) 0.007(2) 0.016(3) 0.001(2)
C33 0.051(3) 0.044(3) 0.047(3) 0.009(3) 0.012(3) 0.007(2)
C22 0.040(3) 0.054(3) 0.048(3) 0.019(3) 0.016(2) 0.009(2)
C38 0.042(3) 0.037(3) 0.063(4) 0.007(3) 0.013(3) -0.001(2)
C6 0.053(3) 0.046(3) 0.061(4) 0.012(3) 0.031(3) 0.009(3)
C24 0.045(3) 0.060(4) 0.068(4) 0.020(3) 0.029(3) 0.013(3)
C17 0.044(3) 0.049(3) 0.046(3) 0.015(3) 0.014(2) 0.011(2)
C29 0.044(3) 0.059(4) 0.047(3) 0.016(3) 0.013(3) 0.012(3)
C36 0.056(3) 0.039(3) 0.051(4) 0.007(3) 0.024(3) -0.003(2)
C45 0.052(3) 0.053(4) 0.048(4) 0.011(3) 0.010(3) -0.002(3)
C41 0.048(3) 0.049(3) 0.055(4) 0.018(3) 0.015(3) -0.001(3)
C23 0.047(3) 0.054(3) 0.050(3) 0.021(3) 0.019(3) 0.011(2)
C21 0.051(3) 0.050(3) 0.056(4) 0.014(3) 0.018(3) 0.007(3)
C18 0.040(3) 0.058(4) 0.059(4) 0.026(3) 0.011(3) 0.005(3)
C2 0.050(3) 0.050(3) 0.057(4) 0.013(3) 0.016(3) 0.015(3)
C9 0.038(3) 0.041(3) 0.053(3) 0.013(2) 0.018(2) 0.004(2)
C7 0.033(2) 0.049(3) 0.054(3) 0.012(3) 0.012(2) 0.007(2)
C5 0.060(4) 0.061(4) 0.075(5) 0.016(4) 0.038(4) 0.008(3)
C25 0.039(3) 0.054(3) 0.060(4) 0.015(3) 0.013(3) 0.008(2)
C34 0.069(4) 0.045(3) 0.047(4) 0.012(3) 0.011(3) 0.002(3)
C15 0.044(3) 0.039(3) 0.058(4) 0.010(3) 0.019(3) 0.006(2)
C28 0.068(4) 0.055(4) 0.051(4) 0.018(3) 0.016(3) 0.012(3)
C35 0.081(4) 0.047(3) 0.043(3) 0.012(3) 0.024(3) -0.003(3)
C14 0.046(3) 0.062(4) 0.060(4) 0.008(3) 0.011(3) -0.014(3)
C13 0.034(3) 0.073(5) 0.077(5) 0.026(4) 0.011(3) 0.007(3)
C20 0.063(4) 0.055(4) 0.066(4) 0.009(3) 0.028(3) 0.018(3)
C3 0.061(4) 0.073(4) 0.063(4) 0.026(4) 0.021(3) 0.022(3)
C19 0.046(3) 0.080(5) 0.063(4) 0.028(4) 0.025(3) 0.014(3)
C43 0.051(3) 0.087(5) 0.058(4) 0.034(4) 0.025(3) 0.013(3)
C44 0.066(4) 0.074(5) 0.052(4) 0.010(3) 0.021(3) 0.017(4)
C26 0.044(3) 0.057(4) 0.069(4) 0.007(3) 0.005(3) 0.012(3)
C4 0.098(6) 0.064(4) 0.074(5) 0.032(4) 0.053(4) 0.026(4)
C8 0.041(3) 0.052(3) 0.050(3) 0.018(3) 0.013(2) 0.004(2)
C11 0.045(3) 0.043(3) 0.104(6) 0.017(3) 0.021(3) 0.005(3)
C27 0.063(4) 0.048(3) 0.059(4) 0.015(3) 0.003(3) 0.007(3)
C42 0.050(3) 0.070(4) 0.068(5) 0.035(4) 0.013(3) -0.005(3)
C12 0.046(3) 0.057(4) 0.125(7) 0.032(4) 0.031(4) 0.019(3)

loop_
_atom_type_symbol
_atom_type_description
_atom_type_scat_dispersion_real
_atom_type_scat_dispersion_imag
_atom_type_scat_source
C C 0.0033 0.0016 'International Tables Vol C Tables 4.2.6.8 and 6.1.1.4'
H H 0.0000 0.0000 'International Tables Vol C Tables 4.2.6.8 and 6.1.1.4'
N N 0.0061 0.0033 'International Tables Vol C Tables 4.2.6.8 and 6.1.1.4'
S S 0.1246 0.1234 'International Tables Vol C Tables 4.2.6.8 and 6.1.1.4'
I I -0.4742 1.8119 'International Tables Vol C Tables 4.2.6.8 and 6.1.1.4'

loop_
_geom_angle_atom_site_label_1
_geom_angle_atom_site_label_2
_geom_angle_atom_site_label_3
_geom_angle
C7 S004 C6 89.5(3)
C37 S005 C36 89.7(3)
C24 S006 C25 89.8(3)
C7 N1 C1 114.3(4)
C7 N1 C9 106.7(5)
C1 N1 C9 138.8(5)
C37 N5 C39 106.7(5)
C37 N5 C31 114.5(5)
C39 N5 C31 138.8(4)
C24 N3 C22 105.9(5)
C24 N3 C30 114.9(5)
C22 N3 C30 138.8(5)
C37 N6 C38 102.0(5)
C7 N2 C8 102.7(5)
C24 N4 C23 102.6(5)
C45 C40 C41 118.3(5)
C45 C40 C39 121.4(5)
C41 C40 C39 120.4(5)
C17 C16 C21 119.3(5)
C17 C16 C22 120.0(5)
C21 C16 C22 120.6(5)
C32 C31 N5 128.5(5)
C32 C31 C36 120.9(5)
N5 C31 C36 110.6(5)
C15 C10 C11 118.4(5)
C15 C10 C9 122.9(5)
C11 C10 C9 118.6(5)
C29 C30 C25 120.6(5)
C29 C30 N3 128.7(5)
C25 C30 N3 110.6(5)
N1 C1 C2 128.7(5)
N1 C1 C6 111.3(5)
C2 C1 C6 120.0(5)
C38 C39 N5 102.3(5)
C38 C39 C40 134.0(6)
N5 C39 C40 123.6(5)
N6 C37 N5 114.6(6)
N6 C37 S005 132.7(4)
N5 C37 S005 112.7(5)
C31 C32 C33 118.3(5)
C31 C32 H32 120.9
C33 C32 H32 120.9
C32 C33 C34 120.5(6)
C32 C33 H33 119.8
C34 C33 H33 119.8
C23 C22 N3 103.7(5)
C23 C22 C16 132.0(5)
N3 C22 C16 124.2(5)
C39 C38 N6 114.4(6)
C39 C38 I3 126.4(5)
N6 C38 I3 119.2(4)
C5 C6 C1 121.8(6)
C5 C6 S004 126.1(5)
C1 C6 S004 112.1(4)
N4 C24 N3 114.5(5)
N4 C24 S006 133.8(5)
N3 C24 S006 111.5(5)
C16 C17 C18 120.2(6)
C16 C17 H17 119.9
C18 C17 H17 119.9
C30 C29 C28 117.9(6)
C30 C29 H29 121.0
C28 C29 H29 121.0
C35 C36 C31 120.1(5)
C35 C36 S005 127.3(5)
C31 C36 S005 112.6(5)
C44 C45 C40 120.8(6)
C44 C45 H45 119.6
C40 C45 H45 119.6
C42 C41 C40 119.3(6)
C42 C41 H41 120.4
C40 C41 H41 120.4
C22 C23 N4 113.2(5)
C22 C23 I2 126.4(4)
N4 C23 I2 120.3(4)
C16 C21 C20 120.2(6)
C16 C21 H21 119.9
C20 C21 H21 119.9
C19 C18 C17 120.5(6)
C19 C18 H18 119.8
C17 C18 H18 119.8
C3 C2 C1 118.5(6)
C3 C2 H2 120.8
C1 C2 H2 120.8
C8 C9 N1 102.9(4)
C8 C9 C10 132.6(5)
N1 C9 C10 123.7(5)
N2 C7 N1 113.7(5)
N2 C7 S004 133.8(4)
N1 C7 S004 112.5(4)
C6 C5 C4 118.1(6)
C6 C5 H5 121.0
C4 C5 H5 121.0
C26 C25 C30 121.1(6)
C26 C25 S006 125.9(5)
C30 C25 S006 113.0(5)
C35 C34 C33 120.9(6)
C35 C34 H34 119.5
C33 C34 H34 119.5
C10 C15 C14 120.4(6)
C10 C15 H15 119.8
C14 C15 H15 119.8
C27 C28 C29 121.0(6)
C27 C28 H28 119.5
C29 C28 H28 119.5
C34 C35 C36 119.3(6)
C34 C35 H35 120.3
C36 C35 H35 120.3
C13 C14 C15 120.0(6)
C13 C14 H14 120.0
C15 C14 H14 120.0
C12 C13 C14 119.9(6)
C12 C13 H13 120.1
C14 C13 H13 120.1
C19 C20 C21 120.3(6)
C19 C20 H20 119.8
C21 C20 H20 119.8
C2 C3 C4 121.0(7)
C2 C3 H3 119.5
C4 C3 H3 119.5
C20 C19 C18 119.4(6)
C20 C19 H19 120.3
C18 C19 H19 120.3
C44 C43 C42 119.4(6)
C44 C43 H43 120.3
C42 C43 H43 120.3
C43 C44 C45 120.5(7)
C43 C44 H44 119.7
C45 C44 H44 119.7
C25 C26 C27 118.9(6)
C25 C26 H26 120.6
C27 C26 H26 120.6
C3 C4 C5 120.6(6)
C3 C4 H4 119.7
C5 C4 H4 119.7
C9 C8 N2 114.0(5)
C9 C8 I1 126.1(4)
N2 C8 I1 119.8(4)
C12 C11 C10 120.7(6)
C12 C11 H11 119.7
C10 C11 H11 119.7
C26 C27 C28 120.4(6)
C26 C27 H27 119.8
C28 C27 H27 119.8
C43 C42 C41 121.7(6)
C43 C42 H42 119.2
C41 C42 H42 119.2
C13 C12 C11 120.5(6)
C13 C12 H12 119.7
C11 C12 H12 119.7

loop_
_geom_bond_atom_site_label_1
_geom_bond_atom_site_label_2
_geom_bond_distance
I3 C38 2.052(6)
I2 C23 2.060(6)
I1 C8 2.062(6)
S004 C7 1.710(6)
S004 C6 1.736(7)
S005 C37 1.735(7)
S005 C36 1.742(6)
S006 C24 1.730(6)
S006 C25 1.733(6)
N1 C7 1.356(7)
N1 C1 1.361(7)
N1 C9 1.383(6)
N5 C37 1.352(7)
N5 C39 1.387(7)
N5 C31 1.396(7)
N3 C24 1.358(7)
N3 C22 1.376(7)
N3 C30 1.386(7)
N6 C37 1.279(8)
N6 C38 1.374(8)
N2 C7 1.283(7)
N2 C8 1.369(7)
N4 C24 1.278(8)
N4 C23 1.371(7)
C40 C45 1.363(8)
C40 C41 1.374(7)
C40 C39 1.444(7)
C16 C17 1.359(8)
C16 C21 1.360(8)
C16 C22 1.460(7)
C31 C32 1.366(7)
C31 C36 1.401(7)
C10 C15 1.370(7)
C10 C11 1.379(8)
C10 C9 1.452(7)
C30 C29 1.368(8)
C30 C25 1.379(8)
C1 C2 1.380(8)
C1 C6 1.385(7)
C39 C38 1.349(7)
C32 C33 1.379(8)
C32 H32 0.9300
C33 C34 1.391(8)
C33 H33 0.9300
C22 C23 1.348(8)
C6 C5 1.346(9)
C17 C18 1.369(7)
C17 H17 0.9300
C29 C28 1.378(8)
C29 H29 0.9300
C36 C35 1.365(9)
C45 C44 1.363(9)
C45 H45 0.9300
C41 C42 1.366(8)
C41 H41 0.9300
C21 C20 1.382(8)
C21 H21 0.9300
C18 C19 1.364(9)
C18 H18 0.9300
C2 C3 1.364(9)
C2 H2 0.9300
C9 C8 1.341(8)
C5 C4 1.391(10)
C5 H5 0.9300
C25 C26 1.354(9)
C34 C35 1.354(9)
C34 H34 0.9300
C15 C14 1.374(8)
C15 H15 0.9300
C28 C27 1.373(9)
C28 H28 0.9300
C35 H35 0.9300
C14 C13 1.369(9)
C14 H14 0.9300
C13 C12 1.345(9)
C13 H13 0.9300
C20 C19 1.347(9)
C20 H20 0.9300
C3 C4 1.375(10)
C3 H3 0.9300
C19 H19 0.9300
C43 C44 1.339(10)
C43 C42 1.339(10)
C43 H43 0.9300
C44 H44 0.9300
C26 C27 1.368(9)
C26 H26 0.9300
C4 H4 0.9300
C11 C12 1.364(8)
C11 H11 0.9300
C27 H27 0.9300
C42 H42 0.9300
C12 H12 0.9300
